data_4103841
loop_
_publ_author_name
'Subhas Samanta'
'Sreebrata Goswami'

_publ_section_title
;
 Regioselective Knitting of Anilinevia ortho-C-N Bond Fusion Using OsO4 as
 a Template
;
_journal_name_full 'Journal of the American Chemical Society'
_journal_page_first 924
_journal_page_last 925
_journal_paper_doi 10.1021/ja808901s
_journal_volume 131
_journal_year 2009
_chemical_formula_sum 'C36 H26 N6 Os'
_chemical_formula_weight 732.83
_chemical_name_systematic
;
 ?
;
_space_group_IT_number 2
_symmetry_cell_setting triclinic
_symmetry_space_group_name_Hall '-P 1'
_symmetry_space_group_name_H-M 'P -1'
_atom_sites_solution_hydrogens geom
_atom_sites_solution_primary direct
_atom_sites_solution_secondary difmap
_audit_creation_method SHELXL-97
_cell_angle_alpha 109.115(2)
_cell_angle_beta 101.802(2)
_cell_angle_gamma 110.1450(10)
_cell_formula_units_Z 2
_cell_length_a 10.4293(8)
_cell_length_b 12.5452(9)
_cell_length_c 13.8588(16)
_cell_measurement_temperature 293(2)
_cell_volume 1502.0(2)
_computing_cell_refinement 'BRUKER AXS SMART 3'
_computing_data_collection 'BRUKER AXS SMART 3'
_computing_data_reduction 'BRUKER AXS SAINT'
_computing_molecular_graphics 'BRUKER SHELXLTL'
_computing_publication_material 'MERCURY 1.4'
_computing_structure_refinement 'SHELXL-97 (Sheldrick, 1997)'
_computing_structure_solution 'SHELXS-97 (Sheldrick, 1990)'
_diffrn_ambient_temperature 293(2)
_diffrn_measured_fraction_theta_full 0.963
_diffrn_measured_fraction_theta_max 0.963
_diffrn_measurement_device_type 'BRUKER CCD AREA DETECTOR'
_diffrn_measurement_method 'PHI-OMEGA SCAN'
_diffrn_radiation_monochromator graphite
_diffrn_radiation_source 'fine-focus sealed tube'
_diffrn_radiation_type MoK\a
_diffrn_radiation_wavelength 0.71073
_diffrn_reflns_av_R_equivalents 0.0242
_diffrn_reflns_av_sigmaI/netI 0.0302
_diffrn_reflns_limit_h_max 13
_diffrn_reflns_limit_h_min -13
_diffrn_reflns_limit_k_max 16
_diffrn_reflns_limit_k_min -16
_diffrn_reflns_limit_l_max 17
_diffrn_reflns_limit_l_min -18
_diffrn_reflns_number 16264
_diffrn_reflns_theta_full 27.50
_diffrn_reflns_theta_max 27.50
_diffrn_reflns_theta_min 1.67
_exptl_absorpt_coefficient_mu 4.281
_exptl_absorpt_correction_T_max 0.7833
_exptl_absorpt_correction_T_min 0.4814
_exptl_absorpt_correction_type multi-scan
_exptl_absorpt_process_details SADABS
_exptl_crystal_colour PINK
_exptl_crystal_density_diffrn 1.620
_exptl_crystal_density_method 'not measured'
_exptl_crystal_description PLATE
_exptl_crystal_F_000 720
_exptl_crystal_size_max 0.20
_exptl_crystal_size_mid 0.18
_exptl_crystal_size_min 0.06
_refine_diff_density_max 1.392
_refine_diff_density_min -0.953
_refine_diff_density_rms 0.097
_refine_ls_extinction_method none
_refine_ls_goodness_of_fit_ref 1.075
_refine_ls_hydrogen_treatment constr
_refine_ls_matrix_type full
_refine_ls_number_parameters 388
_refine_ls_number_reflns 6638
_refine_ls_number_restraints 0
_refine_ls_restrained_S_all 1.075
_refine_ls_R_factor_all 0.0231
_refine_ls_R_factor_gt 0.0210
_refine_ls_shift/su_max 0.001
_refine_ls_shift/su_mean 0.000
_refine_ls_structure_factor_coef Fsqd
_refine_ls_weighting_details 'calc w=1/[\s^2^(Fo^2^)+(0.0234P)^2^+1.7467P] where P=(Fo^2^+2Fc^2^)/3'
_refine_ls_weighting_scheme calc
_refine_ls_wR_factor_gt 0.0539
_refine_ls_wR_factor_ref 0.0546
_reflns_number_gt 6245
_reflns_number_total 6638
_reflns_threshold_expression >2sigma(I)
_cod_data_source_file ja808901s_si_004.cif
_cod_data_source_block ss10
_cod_database_code 4103841

loop_
_symmetry_equiv_pos_as_xyz
'x, y, z'
'-x, -y, -z'

loop_
_atom_site_label
_atom_site_type_symbol
_atom_site_fract_x
_atom_site_fract_y
_atom_site_fract_z
_atom_site_U_iso_or_equiv
_atom_site_adp_type
_atom_site_occupancy
_atom_site_symmetry_multiplicity
_atom_site_calc_flag
_atom_site_refinement_flags
Os1 Os 0.256588(11) 0.342570(10) 0.670812(9) 0.01642(4) Uani 1 1 d .
N2 N 0.1260(3) 0.3470(2) 0.7569(2) 0.0185(5) Uani 1 1 d .
C6 C 0.1851(3) 0.3662(3) 0.8644(2) 0.0214(6) Uani 1 1 d .
C5 C 0.1346(4) 0.3982(3) 0.9510(3) 0.0321(7) Uani 1 1 d .
H5 H 0.0539 0.4149 0.9411 0.039 Uiso 1 1 calc R
C4 C 0.2031(5) 0.4052(4) 1.0505(3) 0.0406(9) Uani 1 1 d .
H4 H 0.1676 0.4256 1.1068 0.049 Uiso 1 1 calc R
C3 C 0.3245(5) 0.3822(4) 1.0674(3) 0.0450(10) Uani 1 1 d .
H3 H 0.3701 0.3875 1.1350 0.054 Uiso 1 1 calc R
C2 C 0.3781(4) 0.3515(4) 0.9845(3) 0.0390(9) Uani 1 1 d .
H2 H 0.4592 0.3354 0.9964 0.047 Uiso 1 1 calc R
C1 C 0.3116(3) 0.3443(3) 0.8827(2) 0.0228(6) Uani 1 1 d .
N1 N 0.3528(3) 0.3138(2) 0.7918(2) 0.0231(5) Uani 1 1 d .
C24 C 0.4149(4) 0.2312(3) 0.7601(3) 0.0271(7) Uani 1 1 d .
C23 C 0.5240(5) 0.2207(4) 0.8290(3) 0.0440(10) Uani 1 1 d .
H23 H 0.5649 0.2736 0.9035 0.053 Uiso 1 1 calc R
C22 C 0.5705(5) 0.1304(5) 0.7851(4) 0.0516(11) Uani 1 1 d .
H22 H 0.6407 0.1215 0.8310 0.062 Uiso 1 1 calc R
C21 C 0.5133(4) 0.0537(4) 0.6740(4) 0.0407(9) Uani 1 1 d .
H21 H 0.5447 -0.0069 0.6462 0.049 Uiso 1 1 calc R
C20 C 0.4104(4) 0.0657(3) 0.6036(3) 0.0307(7) Uani 1 1 d .
H20 H 0.3756 0.0157 0.5287 0.037 Uiso 1 1 calc R
C19 C 0.3579(3) 0.1547(3) 0.6460(3) 0.0230(6) Uani 1 1 d .
N4 N 0.2490(3) 0.1762(2) 0.5900(2) 0.0180(5) Uani 1 1 d .
C18 C 0.1497(3) 0.1082(3) 0.4825(2) 0.0196(6) Uani 1 1 d .
C17 C 0.1447(4) 0.0066(3) 0.3965(3) 0.0274(7) Uani 1 1 d .
H17 H 0.2146 -0.0225 0.4079 0.033 Uiso 1 1 calc R
C16 C 0.0366(4) -0.0494(3) 0.2955(3) 0.0314(7) Uani 1 1 d .
H16 H 0.0350 -0.1155 0.2387 0.038 Uiso 1 1 calc R
C15 C -0.0706(4) -0.0087(3) 0.2768(3) 0.0317(7) Uani 1 1 d .
H15 H -0.1436 -0.0484 0.2081 0.038 Uiso 1 1 calc R
C14 C -0.0690(3) 0.0907(3) 0.3598(3) 0.0259(7) Uani 1 1 d .
H14 H -0.1415 0.1170 0.3472 0.031 Uiso 1 1 calc R
C13 C 0.0418(3) 0.1515(3) 0.4629(2) 0.0197(6) Uani 1 1 d .
N3 N 0.0628(3) 0.2577(2) 0.5536(2) 0.0185(5) Uani 1 1 d .
C12 C -0.0476(3) 0.2819(3) 0.5864(2) 0.0188(6) Uani 1 1 d .
C11 C -0.1810(3) 0.2616(3) 0.5187(3) 0.0238(6) Uani 1 1 d .
H11 H -0.2046 0.2283 0.4433 0.029 Uiso 1 1 calc R
C10 C -0.2779(4) 0.2909(3) 0.5634(3) 0.0303(7) Uani 1 1 d .
H10 H -0.3663 0.2781 0.5180 0.036 Uiso 1 1 calc R
C9 C -0.2441(4) 0.3393(3) 0.6756(3) 0.0347(8) Uani 1 1 d .
H9 H -0.3120 0.3554 0.7047 0.042 Uiso 1 1 calc R
C8 C -0.1106(3) 0.3641(3) 0.7451(3) 0.0287(7) Uani 1 1 d .
H8 H -0.0871 0.4008 0.8204 0.034 Uiso 1 1 calc R
C7 C -0.0108(3) 0.3338(3) 0.7016(2) 0.0208(6) Uani 1 1 d .
N5 N 0.4321(3) 0.4050(2) 0.6314(2) 0.0221(5) Uani 1 1 d .
H5' H 0.4663 0.3539 0.6033 0.026 Uiso 1 1 calc R
C25 C 0.4988(3) 0.5268(3) 0.6479(2) 0.0214(6) Uani 1 1 d .
C26 C 0.6287(3) 0.5860(3) 0.6306(3) 0.0272(7) Uani 1 1 d .
H26 H 0.6782 0.5408 0.6041 0.033 Uiso 1 1 calc R
C27 C 0.6803(4) 0.7111(3) 0.6535(3) 0.0332(8) Uani 1 1 d .
H27 H 0.7658 0.7511 0.6426 0.040 Uiso 1 1 calc R
C28 C 0.6059(4) 0.7799(3) 0.6930(3) 0.0358(8) Uani 1 1 d .
H28 H 0.6433 0.8649 0.7084 0.043 Uiso 1 1 calc R
C29 C 0.4786(4) 0.7238(3) 0.7095(3) 0.0309(7) Uani 1 1 d .
H29 H 0.4293 0.7699 0.7345 0.037 Uiso 1 1 calc R
C30 C 0.4240(3) 0.5957(3) 0.6878(2) 0.0218(6) Uani 1 1 d .
N6 N 0.3028(3) 0.5247(2) 0.7040(2) 0.0215(5) Uani 1 1 d .
C31 C 0.2119(3) 0.5844(3) 0.7333(3) 0.0242(6) Uani 1 1 d .
C32 C 0.1079(3) 0.5833(3) 0.6521(3) 0.0265(7) Uani 1 1 d .
H32 H 0.0982 0.5452 0.5794 0.032 Uiso 1 1 calc R
C33 C 0.0181(4) 0.6394(3) 0.6795(3) 0.0326(8) Uani 1 1 d .
H33 H -0.0525 0.6376 0.6248 0.039 Uiso 1 1 calc R
C34 C 0.0334(4) 0.6976(4) 0.7874(4) 0.0398(9) Uani 1 1 d .
H34 H -0.0259 0.7358 0.8055 0.048 Uiso 1 1 calc R
C35 C 0.1375(4) 0.6991(4) 0.8688(3) 0.0425(9) Uani 1 1 d .
H35 H 0.1481 0.7385 0.9416 0.051 Uiso 1 1 calc R
C36 C 0.2263(4) 0.6417(3) 0.8416(3) 0.0341(8) Uani 1 1 d .
H36 H 0.2953 0.6419 0.8962 0.041 Uiso 1 1 calc R

loop_
_atom_site_aniso_label
_atom_site_aniso_U_11
_atom_site_aniso_U_22
_atom_site_aniso_U_33
_atom_site_aniso_U_23
_atom_site_aniso_U_13
_atom_site_aniso_U_12
Os1 0.01484(6) 0.01896(6) 0.01791(6) 0.00952(5) 0.00692(4) 0.00810(4)
N2 0.0166(12) 0.0206(12) 0.0212(12) 0.0113(10) 0.0077(10) 0.0089(10)
C6 0.0204(14) 0.0216(14) 0.0222(15) 0.0105(12) 0.0077(12) 0.0082(12)
C5 0.0371(19) 0.044(2) 0.0269(17) 0.0168(16) 0.0158(15) 0.0272(16)
C4 0.051(2) 0.058(2) 0.0227(17) 0.0161(17) 0.0177(17) 0.033(2)
C3 0.053(2) 0.072(3) 0.0206(17) 0.0221(19) 0.0109(17) 0.038(2)
C2 0.037(2) 0.064(3) 0.0272(18) 0.0216(18) 0.0114(16) 0.0324(19)
C1 0.0226(15) 0.0246(15) 0.0190(14) 0.0086(12) 0.0061(12) 0.0096(12)
N1 0.0222(13) 0.0303(14) 0.0223(13) 0.0146(11) 0.0078(11) 0.0146(11)
C24 0.0288(17) 0.0364(18) 0.0321(17) 0.0220(15) 0.0174(14) 0.0211(14)
C23 0.047(2) 0.074(3) 0.034(2) 0.030(2) 0.0175(18) 0.044(2)
C22 0.058(3) 0.084(3) 0.052(3) 0.042(3) 0.027(2) 0.057(3)
C21 0.041(2) 0.054(2) 0.057(3) 0.034(2) 0.0272(19) 0.0374(19)
C20 0.0283(17) 0.0364(18) 0.042(2) 0.0221(16) 0.0200(15) 0.0217(15)
C19 0.0151(14) 0.0298(16) 0.0365(17) 0.0214(14) 0.0147(13) 0.0134(12)
N4 0.0164(11) 0.0182(12) 0.0244(13) 0.0111(10) 0.0107(10) 0.0092(9)
C18 0.0201(14) 0.0184(14) 0.0231(15) 0.0115(12) 0.0122(12) 0.0065(11)
C17 0.0339(18) 0.0212(15) 0.0317(18) 0.0131(14) 0.0174(15) 0.0125(13)
C16 0.040(2) 0.0208(15) 0.0273(17) 0.0055(13) 0.0158(15) 0.0091(14)
C15 0.0294(17) 0.0269(17) 0.0248(17) 0.0062(14) 0.0077(14) 0.0033(14)
C14 0.0210(15) 0.0279(16) 0.0246(16) 0.0105(13) 0.0085(13) 0.0069(13)
C13 0.0208(14) 0.0198(14) 0.0206(14) 0.0108(12) 0.0110(12) 0.0071(11)
N3 0.0191(12) 0.0204(12) 0.0188(12) 0.0109(10) 0.0072(10) 0.0092(10)
C12 0.0146(13) 0.0187(13) 0.0259(15) 0.0122(12) 0.0095(12) 0.0067(11)
C11 0.0182(14) 0.0254(15) 0.0267(16) 0.0118(13) 0.0065(12) 0.0089(12)
C10 0.0215(16) 0.0363(18) 0.0348(18) 0.0161(15) 0.0080(14) 0.0152(14)
C9 0.0288(18) 0.050(2) 0.036(2) 0.0196(17) 0.0169(16) 0.0248(17)
C8 0.0220(16) 0.0413(19) 0.0272(17) 0.0142(15) 0.0123(13) 0.0173(14)
C7 0.0216(15) 0.0211(14) 0.0236(15) 0.0120(12) 0.0105(12) 0.0103(12)
N5 0.0215(13) 0.0232(13) 0.0232(13) 0.0090(11) 0.0111(10) 0.0109(10)
C25 0.0193(14) 0.0265(15) 0.0204(15) 0.0134(12) 0.0074(12) 0.0092(12)
C26 0.0207(15) 0.0361(18) 0.0288(17) 0.0184(15) 0.0121(13) 0.0109(13)
C27 0.0200(16) 0.041(2) 0.044(2) 0.0302(17) 0.0113(15) 0.0084(14)
C28 0.0243(17) 0.0314(18) 0.055(2) 0.0285(18) 0.0095(16) 0.0089(14)
C29 0.0243(16) 0.0282(17) 0.043(2) 0.0212(16) 0.0094(15) 0.0114(13)
C30 0.0155(14) 0.0257(15) 0.0245(15) 0.0144(13) 0.0043(12) 0.0078(12)
N6 0.0205(12) 0.0201(12) 0.0256(13) 0.0115(11) 0.0078(10) 0.0097(10)
C31 0.0239(15) 0.0194(14) 0.0317(17) 0.0130(13) 0.0103(13) 0.0103(12)
C32 0.0259(16) 0.0262(16) 0.0329(17) 0.0178(14) 0.0113(14) 0.0125(13)
C33 0.0213(16) 0.0337(18) 0.051(2) 0.0237(17) 0.0120(15) 0.0164(14)
C34 0.0283(18) 0.040(2) 0.061(3) 0.0204(19) 0.0201(18) 0.0247(16)
C35 0.043(2) 0.043(2) 0.041(2) 0.0083(18) 0.0178(18) 0.0247(18)
C36 0.0342(19) 0.0335(18) 0.0310(18) 0.0096(15) 0.0065(15) 0.0183(15)

loop_
_atom_type_symbol
_atom_type_description
_atom_type_scat_dispersion_real
_atom_type_scat_dispersion_imag
_atom_type_scat_source
C C 0.0033 0.0016 'International Tables Vol C Tables 4.2.6.8 and 6.1.1.4'
N N 0.0061 0.0033 'International Tables Vol C Tables 4.2.6.8 and 6.1.1.4'
Os Os -1.2165 7.6030 'International Tables Vol C Tables 4.2.6.8 and 6.1.1.4'
H H 0.0000 0.0000 'International Tables Vol C Tables 4.2.6.8 and 6.1.1.4'

loop_
_geom_angle_atom_site_label_1
_geom_angle_atom_site_label_2
_geom_angle_atom_site_label_3
_geom_angle
N3 Os1 N1 136.51(10)
N3 Os1 N4 79.24(10)
N1 Os1 N4 78.59(10)
N3 Os1 N2 78.54(10)
N1 Os1 N2 78.85(10)
N4 Os1 N2 116.79(10)
N3 Os1 N5 117.59(10)
N1 Os1 N5 96.06(11)
N4 Os1 N5 82.80(10)
N2 Os1 N5 157.74(10)
N3 Os1 N6 99.50(10)
N1 Os1 N6 115.96(11)
N4 Os1 N6 154.69(10)
N2 Os1 N6 87.28(10)
N5 Os1 N6 75.39(10)
C6 N2 C7 129.3(2)
C6 N2 Os1 115.59(19)
C7 N2 Os1 115.10(19)
N2 C6 C5 129.3(3)
N2 C6 C1 112.2(3)
C5 C6 C1 118.5(3)
C4 C5 C6 120.8(3)
C5 C4 C3 120.5(3)
C2 C3 C4 120.4(3)
C3 C2 C1 120.5(3)
N1 C1 C2 126.8(3)
N1 C1 C6 113.9(3)
C2 C1 C6 119.3(3)
C1 N1 C24 127.6(3)
C1 N1 Os1 115.51(19)
C24 N1 Os1 113.6(2)
C23 C24 N1 126.5(3)
C23 C24 C19 120.1(3)
N1 C24 C19 113.4(3)
C22 C23 C24 119.5(4)
C21 C22 C23 120.7(4)
C20 C21 C22 121.1(3)
C21 C20 C19 119.7(3)
N4 C19 C24 112.5(3)
N4 C19 C20 128.6(3)
C24 C19 C20 118.8(3)
C18 N4 C19 130.5(3)
C18 N4 Os1 115.10(18)
C19 N4 Os1 113.8(2)
N4 C18 C17 128.6(3)
N4 C18 C13 112.4(2)
C17 C18 C13 119.0(3)
C16 C17 C18 120.1(3)
C17 C16 C15 121.0(3)
C14 C15 C16 120.3(3)
C15 C14 C13 119.9(3)
C14 C13 N3 126.6(3)
C14 C13 C18 119.7(3)
N3 C13 C18 113.7(3)
C12 N3 C13 126.4(2)
C12 N3 Os1 115.09(19)
C13 N3 Os1 114.52(18)
C11 C12 N3 127.0(3)
C11 C12 C7 120.0(3)
N3 C12 C7 113.0(2)
C10 C11 C12 120.1(3)
C11 C10 C9 120.3(3)
C8 C9 C10 120.9(3)
C9 C8 C7 119.9(3)
N2 C7 C8 128.7(3)
N2 C7 C12 112.6(3)
C8 C7 C12 118.7(3)
C25 N5 Os1 121.2(2)
N5 C25 C30 112.3(3)
N5 C25 C26 127.4(3)
C30 C25 C26 120.4(3)
C27 C26 C25 118.8(3)
C26 C27 C28 121.0(3)
C29 C28 C27 121.2(3)
C28 C29 C30 119.0(3)
N6 C30 C29 127.6(3)
N6 C30 C25 112.7(3)
C29 C30 C25 119.6(3)
C30 N6 C31 115.9(2)
C30 N6 Os1 118.4(2)
C31 N6 Os1 125.47(19)
C36 C31 C32 119.8(3)
C36 C31 N6 120.6(3)
C32 C31 N6 119.6(3)
C31 C32 C33 120.0(3)
C34 C33 C32 120.2(3)
C33 C34 C35 119.9(3)
C34 C35 C36 120.1(4)
C31 C36 C35 120.0(3)

loop_
_geom_bond_atom_site_label_1
_geom_bond_atom_site_label_2
_geom_bond_distance
Os1 N3 1.974(2)
Os1 N1 1.977(2)
Os1 N4 1.983(2)
Os1 N2 1.989(2)
Os1 N5 1.991(2)
Os1 N6 2.031(2)
N2 C6 1.394(4)
N2 C7 1.400(4)
C6 C5 1.402(4)
C6 C1 1.428(4)
C5 C4 1.376(5)
C4 C3 1.383(5)
C3 C2 1.380(5)
C2 C1 1.397(4)
C1 N1 1.391(4)
N1 C24 1.403(4)
C24 C23 1.402(5)
C24 C19 1.416(5)
C23 C22 1.391(5)
C22 C21 1.383(6)
C21 C20 1.380(5)
C20 C19 1.419(4)
C19 N4 1.398(4)
N4 C18 1.395(4)
C18 C17 1.408(4)
C18 C13 1.425(4)
C17 C16 1.374(5)
C16 C15 1.393(5)
C15 C14 1.385(5)
C14 C13 1.401(4)
C13 N3 1.411(4)
N3 C12 1.411(4)
C12 C11 1.394(4)
C12 C7 1.420(4)
C11 C10 1.379(4)
C10 C9 1.387(5)
C9 C8 1.385(5)
C8 C7 1.404(4)
N5 C25 1.358(4)
C25 C30 1.410(4)
C25 C26 1.416(4)
C26 C27 1.370(5)
C27 C28 1.404(5)
C28 C29 1.376(5)
C29 C30 1.408(4)
C30 N6 1.384(4)
N6 C31 1.440(4)
C31 C36 1.385(5)
C31 C32 1.387(4)
C32 C33 1.394(4)
C33 C34 1.378(6)
C34 C35 1.386(6)
C35 C36 1.394(5)
